data_7010163
loop_
_publ_author_name
'Davies, Sian C.'
'Durrant, Marcus C.'
'Hughes, David L.'
'Richards, Raymond L.'
'Sanders, J. Roger'

_publ_section_title
;
 Iron, cobalt and vanadium complexes of the N(CH2CH2S)33&#x2212; ligand
 with chloride, azide, cyanide and carbonyl co-ligands
;
_journal_issue 24
_journal_name_full 'Journal of the Chemical Society, Dalton Transactions'
_journal_page_first 4694
_journal_paper_doi 10.1039/b006591i
_journal_year 2000
_chemical_formula_moiety 'C14 H24 Fe3 N2 O2 S6'
_chemical_formula_structural '[Fe{Fe(NS3)(CO)-S,S'}2]'
_chemical_formula_sum 'C14 H24 Fe3 N2 O2 S6'
_chemical_formula_weight 612.26
_chemical_name_systematic
; 
 ? 
;
_space_group_IT_number 110
_symmetry_cell_setting tetragonal
_symmetry_space_group_name_Hall 'I 4bw -2c'
_symmetry_space_group_name_H-M 'I 41 c d'
_atom_sites_solution_hydrogens geom
_atom_sites_solution_primary direct
_atom_sites_solution_secondary difmap
_audit_creation_method SHELXL
_cell_angle_alpha 90.00
_cell_angle_beta 90.00
_cell_angle_gamma 90.00
_cell_formula_units_Z 8
_cell_length_a 13.5324(4)
_cell_length_b 13.5324(4)
_cell_length_c 24.499(2)
_cell_measurement_reflns_used 25
_cell_measurement_temperature 293(2)
_cell_measurement_theta_max 11
_cell_measurement_theta_min 10
_cell_volume 4486.4(4)
_computing_cell_refinement 'CAD4/EXPRESS (Enraf-Nonius, 1992)'
_computing_data_collection 'CAD4/EXPRESS (Enraf-Nonius, 1992)'
_computing_data_reduction 'CAD4 (Hursthouse, 1976)'
_computing_molecular_graphics 'ORTEP (Johnson, 1971)'
_computing_publication_material 'SHELXL-93 (Sheldrick, 1993)'
_computing_structure_refinement 'SHELXL-93 (Sheldrick, 1993)'
_computing_structure_solution 'SHELXS-86 (Sheldrick, 1990)'
_diffrn_ambient_temperature 293(2)
_diffrn_measurement_device 'Enraf-Nonius CAD4 diffractometer'
_diffrn_measurement_method 'scintillation counter; \w/\q scans'
_diffrn_radiation_monochromator graphite
_diffrn_radiation_source 'fine-focus sealed tube'
_diffrn_radiation_type Mo-K\a
_diffrn_radiation_wavelength 0.71069
_diffrn_reflns_av_R_equivalents 0.020
_diffrn_reflns_av_sigmaI/netI 0.0381
_diffrn_reflns_limit_h_max 19
_diffrn_reflns_limit_h_min 0
_diffrn_reflns_limit_k_max 19
_diffrn_reflns_limit_k_min 0
_diffrn_reflns_limit_l_max 34
_diffrn_reflns_limit_l_min 0
_diffrn_reflns_number 3240
_diffrn_reflns_theta_max 30.0
_diffrn_reflns_theta_min 2.70
_diffrn_standards_decay_% 2.0
_diffrn_standards_interval_time '10000 s'
_diffrn_standards_number 3
_exptl_absorpt_coefficient_mu 2.486
_exptl_absorpt_correction_T_max 0.10
_exptl_absorpt_correction_T_min 0.07
_exptl_absorpt_correction_type 'semi-empirical psi-scans'
_exptl_crystal_colour black
_exptl_crystal_density_diffrn 1.813
_exptl_crystal_description 'irregular dodecahedra'
_exptl_crystal_F_000 2496
_exptl_crystal_size_max 0.28
_exptl_crystal_size_mid 0.24
_exptl_crystal_size_min 0.24
_refine_diff_density_max 0.248
_refine_diff_density_min -0.228
_refine_diff_density_rms 0.056
_refine_ls_abs_structure_details 'Flack H D (1983), Acta Cryst. A39, 876-881'
_refine_ls_abs_structure_Flack 0.00(2)
_refine_ls_extinction_method none
_refine_ls_goodness_of_fit_all 0.990
_refine_ls_goodness_of_fit_obs 1.016
_refine_ls_hydrogen_treatment 'coordinates riding, Uiso's free'
_refine_ls_matrix_type full
_refine_ls_number_parameters 144
_refine_ls_number_reflns 1668
_refine_ls_number_restraints 1
_refine_ls_restrained_S_all 0.990
_refine_ls_restrained_S_obs 1.015
_refine_ls_R_factor_all 0.0293
_refine_ls_R_factor_obs 0.0228
_refine_ls_shift/esd_max -0.001
_refine_ls_shift/esd_mean 0.000
_refine_ls_structure_factor_coef Fsqd
_refine_ls_weighting_details 'w=1/[\s^2^(Fo^2^)+(0.0066P)^2^] where P=(Fo^2^+2Fc^2^)/3'
_refine_ls_weighting_scheme calc
_refine_ls_wR_factor_all 0.0463
_refine_ls_wR_factor_obs 0.0440
_reflns_number_observed 1453
_reflns_number_total 1668
_reflns_observed_criterion >2sigma(I)
_cod_data_source_file b006591i.txt
_cod_data_source_block r27b
_cod_depositor_comments
;
The following automatic conversions were performed:
'_symmetry_cell_setting' value 'Tetragonal' changed to 'tetragonal'
according to '/home/saulius/struct/CIF-dictionaries/cif_core.dic'
dictionary named 'cif_core.dic' version 2.4.1 from 2010-06-29.

Automatic conversion script
Id: cif_fix_enum 1527 2010-12-29 10:47:43Z saulius 

The following automatic conversions were performed:

'_refine_ls_weighting_scheme' value 'calc
w=1/[\s^2^(Fo^2^)+(0.0066P)^2^] where P=(Fo^2^+2Fc^2^)/3' was changed
to 'calc'. New tag '_refine_ls_weighting_details' was created. The
value of the new tag was set to 'w=1/[\s^2^(Fo^2^)+(0.0066P)^2^]
where P=(Fo^2^+2Fc^2^)/3'.

Automatic conversion script
Id: cif_fix_values 3143 2015-03-26 13:38:13Z robertas 
;
_cod_original_cell_volume 4486.4(3)
_cod_original_sg_symbol_H-M 'I 41 c d (no. 110)'
_cod_database_code 7010163

loop_
_symmetry_equiv_pos_as_xyz
'x, y, z'
'-x, y, z+1/2'
'y, -x+1/2, z+1/4'
'y, x+1/2, z+3/4'
'-x, -y, z'
'x, -y, z+1/2'
'-y, x+1/2, z+1/4'
'-y, -x+1/2, z+3/4'
'x+1/2, y+1/2, z+1/2'
'-x+1/2, y+1/2, z+1'
'y+1/2, -x+1, z+3/4'
'y+1/2, x+1, z+5/4'
'-x+1/2, -y+1/2, z+1/2'
'x+1/2, -y+1/2, z+1'
'-y+1/2, x+1, z+3/4'
'-y+1/2, -x+1, z+5/4'

loop_
_atom_site_aniso_label
_atom_site_aniso_U_11
_atom_site_aniso_U_22
_atom_site_aniso_U_33
_atom_site_aniso_U_23
_atom_site_aniso_U_13
_atom_site_aniso_U_12
Fe1 0.0259(2) 0.0338(2) 0.0322(2) 0.0042(2) 0.0045(2) 0.0027(2)
Fe2 0.0236(2) 0.0332(3) 0.0341(2) 0.000 0.000 0.0022(3)
S1 0.0304(3) 0.0285(3) 0.0457(4) -0.0060(3) 0.0023(3) -0.0010(3)
C14 0.0391(15) 0.051(2) 0.0334(15) -0.0082(14) -0.0010(14) 0.0022(14)
C41 0.039(2) 0.044(2) 0.029(2) 0.0051(13) 0.0020(13) 0.0033(13)
S2 0.0356(4) 0.0492(4) 0.0367(4) -0.0134(4) -0.0046(3) 0.0045(3)
C24 0.044(2) 0.0313(14) 0.059(2) -0.0127(14) 0.001(2) -0.0011(12)
C42 0.040(2) 0.0286(13) 0.050(2) -0.0030(13) 0.0000(14) 0.0028(11)
S3 0.0306(3) 0.0554(5) 0.0597(5) 0.0131(5) 0.0142(4) 0.0046(4)
C34 0.0299(15) 0.050(2) 0.063(2) -0.003(2) -0.002(2) 0.0079(12)
C43 0.0310(15) 0.047(2) 0.048(2) 0.007(2) -0.0066(14) 0.0033(13)
N4 0.0261(11) 0.0306(11) 0.0342(13) -0.0008(10) 0.0004(9) 0.0021(9)
C5 0.034(2) 0.065(2) 0.058(2) 0.023(2) 0.011(2) 0.009(2)
O5A 0.055(5) 0.071(5) 0.056(6) 0.034(4) -0.001(4) 0.000(4)
O5B 0.051(7) 0.105(13) 0.048(8) 0.034(7) 0.000(5) 0.000(7)

loop_
_atom_site_label
_atom_site_type_symbol
_atom_site_fract_x
_atom_site_fract_y
_atom_site_fract_z
_atom_site_U_iso_or_equiv
_atom_site_thermal_displace_type
_atom_site_occupancy
_atom_site_calc_flag
_atom_site_refinement_flags
_atom_site_disorder_group
Fe1 Fe 0.19303(3) 0.49123(3) 0.27815(2) 0.03062(9) Uani 1 d . .
Fe2 Fe 0.0000 0.5000 0.29946(3) 0.03031(11) Uani 1 d S .
S1 S 0.12131(6) 0.58324(5) 0.34460(4) 0.0349(2) Uani 1 d . .
C14 C 0.1590(2) 0.5094(2) 0.40335(13) 0.0412(7) Uani 1 d . .
H14A H 0.2224(2) 0.5324(2) 0.41670(13) 0.050(10) Uiso 1 calc R .
H14B H 0.1110(2) 0.5167(2) 0.43247(13) 0.057(11) Uiso 1 calc R .
C41 C 0.1667(2) 0.4025(2) 0.38735(13) 0.0375(7) Uani 1 d . .
H41A H 0.1969(2) 0.3658(2) 0.41698(13) 0.049(10) Uiso 1 calc R .
H41B H 0.1008(2) 0.3762(2) 0.38172(13) 0.026(7) Uiso 1 calc R .
S2 S 0.07839(6) 0.38495(7) 0.24611(3) 0.0405(2) Uani 1 d . .
C24 C 0.1020(2) 0.2794(2) 0.2910(2) 0.0448(8) Uani 1 d . .
H24A H 0.0539(2) 0.2785(2) 0.3203(2) 0.058(12) Uiso 1 calc R .
H24B H 0.0955(2) 0.2184(2) 0.2705(2) 0.058(11) Uiso 1 calc R .
C42 C 0.2045(2) 0.2868(2) 0.3143(2) 0.0395(7) Uani 1 d . .
H42A H 0.2118(2) 0.2386(2) 0.3434(2) 0.048(10) Uiso 1 calc R .
H42B H 0.2522(2) 0.2709(2) 0.2861(2) 0.054(11) Uiso 1 calc R .
S3 S 0.35148(6) 0.49450(7) 0.25574(4) 0.0486(2) Uani 1 d . .
C34 C 0.3970(2) 0.3983(3) 0.3006(2) 0.0477(8) Uani 1 d . .
H34A H 0.3958(2) 0.3353(3) 0.2817(2) 0.048(10) Uiso 1 calc R .
H34B H 0.4648(2) 0.4124(3) 0.3109(2) 0.070(13) Uiso 1 calc R .
C43 C 0.3339(2) 0.3927(3) 0.35069(15) 0.0423(7) Uani 1 d . .
H43A H 0.3457(2) 0.4505(3) 0.37320(15) 0.035(9) Uiso 1 calc R .
H43B H 0.3520(2) 0.3347(3) 0.37170(15) 0.041(9) Uiso 1 calc R .
N4 N 0.2263(2) 0.3875(2) 0.33643(11) 0.0303(5) Uani 1 d . .
C5 C 0.1733(3) 0.5788(3) 0.2259(2) 0.0524(9) Uani 1 d . .
O5A O 0.1701(9) 0.6445(8) 0.1974(4) 0.060(2) Uani 0.60 d P .
O5B O 0.1539(14) 0.6150(14) 0.1815(6) 0.068(4) Uani 0.40 d P .

loop_
_atom_type_symbol
_atom_type_description
_atom_type_scat_dispersion_real
_atom_type_scat_dispersion_imag
_atom_type_scat_source
C C 0.0033 0.0016 'International Tables Vol C Tables 4.2.6.8 and 6.1.1.4'
H H 0.0000 0.0000 'International Tables Vol C Tables 4.2.6.8 and 6.1.1.4'
Fe Fe 0.3463 0.8444 'International Tables Vol C Tables 4.2.6.8 and 6.1.1.4'
N N 0.0061 0.0033 'International Tables Vol C Tables 4.2.6.8 and 6.1.1.4'
O O 0.0106 0.0060 'International Tables Vol C Tables 4.2.6.8 and 6.1.1.4'
S S 0.1246 0.1234 'International Tables Vol C Tables 4.2.6.8 and 6.1.1.4'

loop_
_geom_angle_atom_site_label_1
_geom_angle_atom_site_label_2
_geom_angle_atom_site_label_3
_geom_angle
_geom_angle_site_symmetry_1
_geom_angle_site_symmetry_3
_geom_angle_publ_flag
C5 Fe1 N4 175.67(13) . . ?
C5 Fe1 S3 87.30(11) . . ?
N4 Fe1 S3 88.51(7) . . ?
C5 Fe1 S2 94.11(14) . . ?
N4 Fe1 S2 87.52(7) . . ?
S3 Fe1 S2 126.33(4) . . ?
C5 Fe1 S1 95.03(13) . . ?
N4 Fe1 S1 88.28(7) . . ?
S3 Fe1 S1 125.56(4) . . ?
S2 Fe1 S1 107.79(3) . . ?
C5 Fe1 Fe2 87.95(11) . . ?
N4 Fe1 Fe2 96.26(6) . . ?
S3 Fe1 Fe2 175.20(3) . . ?
S2 Fe1 Fe2 54.76(2) . . ?
S1 Fe1 Fe2 54.25(2) . . ?
S1 Fe2 S1 121.89(6) 5_565 . ?
S1 Fe2 S2 105.93(3) 5_565 . ?
S1 Fe2 S2 106.21(3) . . ?
S1 Fe2 S2 106.21(3) 5_565 5_565 ?
S1 Fe2 S2 105.93(3) . 5_565 ?
S2 Fe2 S2 110.50(6) . 5_565 ?
S1 Fe2 Fe1 141.19(3) 5_565 . ?
S1 Fe2 Fe1 53.91(2) . . ?
S2 Fe2 Fe1 53.49(2) . . ?
S2 Fe2 Fe1 111.83(3) 5_565 . ?
S1 Fe2 Fe1 53.91(2) 5_565 5_565 ?
S1 Fe2 Fe1 141.18(3) . 5_565 ?
S2 Fe2 Fe1 111.83(3) . 5_565 ?
S2 Fe2 Fe1 53.48(2) 5_565 5_565 ?
Fe1 Fe2 Fe1 157.42(4) . 5_565 ?
C14 S1 Fe1 98.38(10) . . ?
C14 S1 Fe2 108.27(11) . . ?
Fe1 S1 Fe2 71.84(3) . . ?
C41 C14 S1 109.9(2) . . ?
C41 C14 H14A 109.7(2) . . ?
S1 C14 H14A 109.68(11) . . ?
C41 C14 H14B 109.7(2) . . ?
S1 C14 H14B 109.68(10) . . ?
H14A C14 H14B 108.2 . . ?
N4 C41 C14 112.6(2) . . ?
N4 C41 H41A 109.1(2) . . ?
C14 C41 H41A 109.1(2) . . ?
N4 C41 H41B 109.1(2) . . ?
C14 C41 H41B 109.1(2) . . ?
H41A C41 H41B 107.8 . . ?
C24 S2 Fe1 99.70(11) . . ?
C24 S2 Fe2 105.58(12) . . ?
Fe1 S2 Fe2 71.76(3) . . ?
C42 C24 S2 109.7(2) . . ?
C42 C24 H24A 109.7(2) . . ?
S2 C24 H24A 109.72(11) . . ?
C42 C24 H24B 109.7(2) . . ?
S2 C24 H24B 109.72(11) . . ?
H24A C24 H24B 108.2 . . ?
N4 C42 C24 112.3(2) . . ?
N4 C42 H42A 109.1(2) . . ?
C24 C42 H42A 109.1(2) . . ?
N4 C42 H42B 109.1(2) . . ?
C24 C42 H42B 109.1(2) . . ?
H42A C42 H42B 107.9 . . ?
C34 S3 Fe1 99.47(11) . . ?
C43 C34 S3 109.8(2) . . ?
C43 C34 H34A 109.7(2) . . ?
S3 C34 H34A 109.70(14) . . ?
C43 C34 H34B 109.7(2) . . ?
S3 C34 H34B 109.70(10) . . ?
H34A C34 H34B 108.2 . . ?
C34 C43 N4 111.4(3) . . ?
C34 C43 H43A 109.3(2) . . ?
N4 C43 H43A 109.3(2) . . ?
C34 C43 H43B 109.3(2) . . ?
N4 C43 H43B 109.3(2) . . ?
H43A C43 H43B 108.0 . . ?
C42 N4 C43 108.6(2) . . ?
C42 N4 C41 108.6(2) . . ?
C43 N4 C41 108.8(2) . . ?
C42 N4 Fe1 109.2(2) . . ?
C43 N4 Fe1 110.0(2) . . ?
C41 N4 Fe1 111.6(2) . . ?
O5A C5 O5B 29.2(9) . . ?
O5A C5 Fe1 168.8(6) . . ?
O5B C5 Fe1 161.4(9) . . ?
O5B O5A C5 83.6(28) . . ?
O5A O5B C5 67.1(24) . . ?

loop_
_geom_bond_atom_site_label_1
_geom_bond_atom_site_label_2
_geom_bond_distance
_geom_bond_site_symmetry_2
_geom_bond_publ_flag
Fe1 C5 1.765(4) . ?
Fe1 N4 2.052(3) . ?
Fe1 S3 2.2139(8) . ?
Fe1 S2 2.2564(9) . ?
Fe1 S1 2.2677(9) . ?
Fe1 Fe2 2.6664(4) . ?
Fe2 S1 2.2774(9) 5_565 ?
Fe2 S1 2.2775(9) . ?
Fe2 S2 2.2928(10) . ?
Fe2 S2 2.2929(10) 5_565 ?
Fe2 Fe1 2.6664(4) 5_565 ?
S1 C14 1.825(3) . ?
C14 C41 1.502(4) . ?
C14 H14A 0.97 . ?
C14 H14B 0.97 . ?
C41 N4 1.499(4) . ?
C41 H41A 0.97 . ?
C41 H41B 0.97 . ?
S2 C24 1.831(4) . ?
C24 C42 1.504(4) . ?
C24 H24A 0.97 . ?
C24 H24B 0.97 . ?
C42 N4 1.496(4) . ?
C42 H42A 0.97 . ?
C42 H42B 0.97 . ?
S3 C34 1.812(4) . ?
C34 C43 1.498(5) . ?
C34 H34A 0.97 . ?
C34 H34B 0.97 . ?
C43 N4 1.499(4) . ?
C43 H43A 0.97 . ?
C43 H43B 0.97 . ?
C5 O5A 1.131(12) . ?
C5 O5B 1.22(2) . ?
O5A O5B 0.60(2) . ?
